data_2000364
loop_
_publ_author_name
'Maurin, J. K.'
'Paul, I. C.'
'Curtin, D. Y.'

_publ_section_title
;
 Structure of 3-benzoylbenzoic acid oxime
;
_journal_issue 12
_journal_name_full 'Acta Crystallographica Section C'
_journal_page_first 2165
_journal_page_last 2167
_journal_paper_doi 10.1107/S0108270192003147
_journal_volume 48
_journal_year 1992
_chemical_formula_sum 'C14 H11 N O3'
_chemical_formula_weight 241.25
_space_group_IT_number 14
_space_group_name_Hall '-P 2yn'
_space_group_name_H-M_alt 'P 1 21/n 1'
_symmetry_cell_setting monoclinic
_symmetry_space_group_name_H-M 'P 1 21/n 1'
_cell_angle_alpha 90
_cell_angle_beta 92.028(4)
_cell_angle_gamma 90
_cell_formula_units_Z 4
_cell_length_a 9.1690(10)
_cell_length_b 9.3700(10)
_cell_length_c 13.883(2)
_cell_volume 1192.0(3)
_diffrn_radiation_type Mo
_diffrn_radiation_wavelength 0.71073
_exptl_absorpt_coefficient_mu 0.057
_exptl_crystal_density_diffrn 1.345
_exptl_crystal_F_000 504
_cod_data_source_file ab0272.cif
_cod_data_source_block ab0272a
_cod_depositor_comments
;

  Adding the _atom_site_type_symbol data item, to prevent confusion
  between hydrogen and holmium atoms.

  Saulius Gra\<zulis
  2013-10-17
;
_cod_original_cell_volume 1191.99
_cod_original_sg_symbol_H-M 'P 21/n'
_cod_original_formula_sum 'C14 H11 N1 O3'
_cod_database_code 2000364

loop_
_space_group_symop_id
_space_group_symop_operation_xyz
1 x,y,z
2 -x+1/2,y+1/2,-z+1/2
3 -x,-y,-z
4 x+1/2,-y+1/2,z+1/2

loop_
_atom_site_type_symbol
_atom_site_label
_atom_site_fract_x
_atom_site_fract_y
_atom_site_fract_z
_atom_site_U_iso_or_equiv
O O1 -.2247(2) .0563(2) .49750(10) .0509(9)
O O2 -.0780(2) .1550(2) .61080(10) .0471(9)
O O3 -.5523(2) .3137(2) .86840(10) .0521(9)
N N1 -.4592(2) .2639(2) .94280(10) .0390(10)
C C1 -.3017(2) .0581(2) .65920(10) .0340(10)
C C2 -.2837(2) .1196(2) .75000(10) .0330(10)
C C3 -.3868(2) .0955(2) .81900(10) .0340(10)
C C4 -.5056(3) .0074(3) .7970(2) .0430(10)
C C5 -.5225(3) -.0551(3) .7070(2) .0490(10)
C C6 -.4208(3) -.0291(3) .6377(2) .0430(10)
C C7 -.1981(2) .0883(2) .5815(2) .0370(10)
C C8 -.3748(2) .1625(2) .91690(10) .0330(10)
C C9 -.2696(2) .1088(2) .99140(10) .0340(10)
C C10 -.2167(3) .1984(3) 1.0654(2) .0430(10)
C C11 -.1284(3) .1445(3) 1.1393(2) .0530(10)
C C12 -.0910(3) .0018(4) 1.1406(2) .060(2)
C C13 -.1389(3) -.0865(3) 1.0667(2) .056(2)
C C14 -.2267(3) -.0333(3) .9918(2) .0440(10)
H HC2 -.203(2) .182(2) .763(2) .038(6)
H HC4 -.578(3) -.006(3) .845(2) .061(8)
H HC5 -.605(3) -.118(3) .693(2) .062(8)
H HC6 -.434(2) -.070(2) .573(2) .048(7)
H HC10 -.245(3) .298(3) 1.063(2) .052(7)
H HC11 -.094(3) .205(3) 1.189(2) .058(8)
H HC12 -.032(3) -.038(3) 1.193(2) .074(9)
H HC13 -.112(3) -.185(3) 1.063(2) .068(9)
H HC14 -.260(2) -.095(3) .938(2) .043(6)
H HO2 -.030(4) .180(4) .553(3) .100(10)
H HO3 -.608(4) .380(4) .902(2) .100(10)

loop_
_geom_angle_atom_site_label_1
_geom_angle_atom_site_label_2
_geom_angle_atom_site_label_3
_geom_angle
O3 N1 C8 113.5(2)
C2 C1 C6 120.4(2)
C2 C1 C7 121.3(2)
C6 C1 C7 118.3(2)
C1 C2 C3 119.8(2)
C2 C3 C4 119.4(2)
C2 C3 C8 121.9(2)
C4 C3 C8 118.7(2)
C3 C4 C5 120.7(2)
C4 C5 C6 119.8(2)
C1 C6 C5 119.9(2)
O1 C7 O2 123.2(2)
O1 C7 C1 122.3(2)
O2 C7 C1 114.5(2)
N1 C8 C3 122.5(2)
N1 C8 C9 116.2(2)
C3 C8 C9 121.2(2)
C8 C9 C10 120.7(2)
C8 C9 C14 120.5(2)
C10 C9 C14 118.8(2)
C9 C10 C11 120.3(2)
C10 C11 C12 120.2(3)
C11 C12 C13 120.0(3)
C12 C13 C14 120.3(3)
C9 C14 C13 120.3(2)

loop_
_geom_bond_atom_site_label_1
_geom_bond_atom_site_label_2
_geom_bond_distance
O3 N1 1.397(2)
C1 C2 1.390(3)
C2 C3 1.388(3)
C3 C4 1.392(3)
C4 C5 1.383(3)
C1 C6 1.388(3)
C5 C6 1.385(3)
O1 C7 1.221(3)
O2 C7 1.318(3)
C1 C7 1.489(3)
N1 C8 1.284(3)
C3 C8 1.498(3)
C8 C9 1.477(3)
C9 C10 1.400(3)
C10 C11 1.380(3)
C11 C12 1.380(5)
C12 C13 1.378(4)
C9 C14 1.388(3)
C13 C14 1.386(4)
